data_1577232
loop_
_publ_author_name
'Jiating, Cai'
'Gao, Xinyu'
'Wang, Chuitian'
'Li, Yang'
'Tong, Xiaoxin'
'Li, Linzai'
'Qin, Shi'
'Yang, Mingkai'
'Li, Qixin'
'Wei, Wei'
'Ma, Lei'
'Wang, Mei'
'Liao, Si-Yan'
'Huang, Yugang'
'Zhao, Xin'
'Wang, Shengdong'
'Zhou, Zhi'
'Gao, Hui'
'Yi, Wei'
'Zeng, Zhongyi'

_publ_section_title
;
 A Unified Cobalt-Electrocatalytic Platform for Enantio- and
 Stereo-selective C&#x2212;H and C&#x2212;F Functionalization of
 gem-Difluoromethylene Allenes
;
_journal_name_full 'Chemical Science'
_journal_paper_doi 10.1039/D6SC02228F
_journal_year 2026
_chemical_absolute_configuration ad
_chemical_formula_moiety 'C26 H20 F N3 O'
_chemical_formula_sum 'C26 H20 F N3 O'
_chemical_formula_weight 409.45
_space_group_crystal_system orthorhombic
_space_group_IT_number 19
_space_group_name_Hall 'P 2ac 2ab'
_space_group_name_H-M_alt 'P 21 21 21'
_atom_sites_solution_hydrogens geom
_atom_sites_solution_primary direct
_audit_creation_date 2025-04-12
_audit_creation_method
;
Olex2 1.5-beta
(compiled 2022.04.07 svn.rca3783a0 for OlexSys, GUI svn.r6439)
;
_audit_update_record
;
2025-11-12 deposited with the CCDC.	2026-05-11 downloaded from the CCDC.
;
_cell_angle_alpha 90
_cell_angle_beta 90
_cell_angle_gamma 90
_cell_formula_units_Z 4
_cell_length_a 5.03310(13)
_cell_length_b 15.5907(3)
_cell_length_c 25.3876(5)
_cell_measurement_reflns_used 7376
_cell_measurement_temperature 100.00(10)
_cell_measurement_theta_max 73.7330
_cell_measurement_theta_min 3.2760
_cell_volume 1992.15(8)
_computing_cell_refinement 'CrysAlisPro 1.171.43.143a (Rigaku OD, 2024)'
_computing_data_collection 'CrysAlisPro system (CCD 43.143a 64-bit (release 25-10-2024))'
_computing_data_reduction 'CrysAlisPro 1.171.43.143a (Rigaku OD, 2024)'
_computing_molecular_graphics 'Olex2 1.5-beta (Dolomanov et al., 2009)'
_computing_publication_material 'Olex2 1.5-beta (Dolomanov et al., 2009)'
_computing_structure_refinement 'SHELXL 2018/3 (Sheldrick, 2015)'
_computing_structure_solution 'SHELXS  (Sheldrick, 2008)'
_diffrn_ambient_environment N~2~
_diffrn_ambient_temperature 100.00(10)
_diffrn_detector 'Hybrid Pixel Array Detector'
_diffrn_detector_area_resol_mean 10.0000
_diffrn_detector_type HyPix
_diffrn_measured_fraction_theta_full 0.994
_diffrn_measured_fraction_theta_max 0.957
_diffrn_measurement_details
;
List of Runs (angles in degrees, time in seconds):

  # Type    Start    End  Width  t~exp~   \w     \q     \k     \f   Frames
#--------------------------------------------------------------------------
  1  \w    -34.00   9.00   0.50    0.05    --   43.18 -38.00 150.00   86
  2  \w    -33.00  27.00   0.50    0.05    --   43.18 -42.00  78.00  120
  3  \w     38.00  68.00   0.50    0.12    --  107.57 -77.00 120.00   60
  4  \w     38.00  76.00   0.50    0.12    --  107.57 -77.00  90.00   76
  5  \w     44.00  70.00   0.50    0.12    --  107.57 -77.00  30.00   52
  6  \w     94.00 131.00   0.50    0.12    --  107.57  15.00 -30.00   74
  7  \w    108.00 134.00   0.50    0.12    --  107.57  77.00-120.00   52
  8  \w    145.00 170.00   0.50    0.12    --  107.57  77.00-120.00   50
  9  \w    113.00 175.00   0.50    0.12    --  107.57  42.00-129.00  124
 10  \w     94.00 130.00   0.50    0.12    --  107.57  15.00-120.00   72
 11  \w     58.00 120.00   0.50    0.05    --   43.18  42.00-129.00  124
 12  \w     -8.00  22.00   0.50    0.05    --  -43.18  38.00   0.00   60
 13  \w    -15.00  33.00   0.50    0.05    --  -43.18  38.00 -30.00   96
 14  \w     35.00  91.00   0.50    0.12    --  107.57 -95.00-180.00  112
 15  \w     36.00  61.00   0.50    0.12    --  107.57 -95.00  30.00   50
 16  \w    -17.00  33.00   0.50    0.05    --  -43.18  42.00-129.00  100
 17  \w    -14.00  13.00   0.50    0.05    --  -43.18  38.00-150.00   54
 18  \w    -72.00 -33.00   0.50    0.12    -- -103.00  77.00 -30.00   78
 19  \w    -68.00 -39.00   0.50    0.12    -- -103.00  77.00   0.00   58
 20  \w    -69.00 -37.00   0.50    0.12    -- -103.00  77.00  60.00   64
 21  \w    -61.00 -33.00   0.50    0.12    -- -103.00  77.00-150.00   56
 22  \w   -128.00 -93.00   0.50    0.12    -- -103.00 -15.00 -60.00   70
 23  \w   -134.00-100.00   0.50    0.12    -- -103.00 -77.00  30.00   68
 24  \w   -169.00-137.00   0.50    0.12    -- -103.00 -77.00  30.00   64
 25  \w   -174.00-148.00   0.50    0.12    -- -103.00 -42.00  78.00   52
 26  \w   -132.00-105.00   0.50    0.12    -- -103.00 -15.00 120.00   54
 27  \w   -133.00 -90.00   0.50    0.12    -- -103.00 -15.00   0.00   86
 28  \w   -113.00 -88.00   0.50    0.12    -- -103.00 -15.00 -30.00   50
 29  \w    -75.00 -31.00   0.50    0.05    --  -43.18 -42.00  78.00   88
;
_diffrn_measurement_device 'four-circle diffractometer'
_diffrn_measurement_device_type 'ROD, Synergy Custom system, HyPix'
_diffrn_measurement_method '\w scans'
_diffrn_orient_matrix_type 'CrysAlisPro convention (1999,Acta A55,543-557)'
_diffrn_orient_matrix_UB_11 0.1448983000
_diffrn_orient_matrix_UB_12 -0.0802142000
_diffrn_orient_matrix_UB_13 0.0206827000
_diffrn_orient_matrix_UB_21 -0.0718727000
_diffrn_orient_matrix_UB_22 -0.0483777000
_diffrn_orient_matrix_UB_23 -0.0509825000
_diffrn_orient_matrix_UB_31 0.2599041000
_diffrn_orient_matrix_UB_32 0.0314318000
_diffrn_orient_matrix_UB_33 -0.0255905000
_diffrn_radiation_monochromator mirror
_diffrn_radiation_probe x-ray
_diffrn_radiation_type 'Cu K\a'
_diffrn_radiation_wavelength 1.54184
_diffrn_reflns_av_R_equivalents 0.0265
_diffrn_reflns_av_unetI/netI 0.0281
_diffrn_reflns_Laue_measured_fraction_full 0.994
_diffrn_reflns_Laue_measured_fraction_max 0.957
_diffrn_reflns_limit_h_max 6
_diffrn_reflns_limit_h_min -5
_diffrn_reflns_limit_k_max 19
_diffrn_reflns_limit_k_min -19
_diffrn_reflns_limit_l_max 27
_diffrn_reflns_limit_l_min -31
_diffrn_reflns_number 12141
_diffrn_reflns_point_group_measured_fraction_full 0.977
_diffrn_reflns_point_group_measured_fraction_max 0.922
_diffrn_reflns_theta_full 67.684
_diffrn_reflns_theta_max 75.057
_diffrn_reflns_theta_min 3.327
_diffrn_source 'Rotating-anode X-ray tube'
_diffrn_source_type 'Rigaku (Cu) X-ray Source'
_exptl_absorpt_coefficient_mu 0.737
_exptl_absorpt_correction_T_max 1.00000
_exptl_absorpt_correction_T_min 0.60273
_exptl_absorpt_correction_type multi-scan
_exptl_absorpt_process_details
;
CrysAlisPro 1.171.43.143a (Rigaku Oxford Diffraction, 2024)
Empirical absorption correction using spherical harmonics,
implemented in SCALE3 ABSPACK scaling algorithm.
;
_exptl_crystal_colour 'clear light colourless'
_exptl_crystal_density_diffrn 1.365
_exptl_crystal_description block
_exptl_crystal_F_000 856
_exptl_crystal_size_max 0.16
_exptl_crystal_size_mid 0.13
_exptl_crystal_size_min 0.11
_refine_diff_density_max 0.138
_refine_diff_density_min -0.176
_refine_diff_density_rms 0.037
_refine_ls_abs_structure_details
;
 Flack x determined using 1354 quotients [(I+)-(I-)]/[(I+)+(I-)]
 (Parsons, Flack and Wagner, Acta Cryst. B69 (2013) 249-259).
;
_refine_ls_abs_structure_Flack 0.08(7)
_refine_ls_extinction_method none
_refine_ls_goodness_of_fit_ref 1.041
_refine_ls_hydrogen_treatment constr
_refine_ls_matrix_type full
_refine_ls_number_parameters 280
_refine_ls_number_reflns 3793
_refine_ls_number_restraints 0
_refine_ls_restrained_S_all 1.041
_refine_ls_R_factor_all 0.0329
_refine_ls_R_factor_gt 0.0301
_refine_ls_shift/su_max 0.000
_refine_ls_shift/su_mean 0.000
_refine_ls_structure_factor_coef Fsqd
_refine_ls_weighting_details 'w=1/[\s^2^(Fo^2^)+(0.0434P)^2^+0.3338P] where P=(Fo^2^+2Fc^2^)/3'
_refine_ls_weighting_scheme calc
_refine_ls_wR_factor_gt 0.0769
_refine_ls_wR_factor_ref 0.0790
_reflns_Friedel_coverage 0.641
_reflns_Friedel_fraction_full 0.953
_reflns_Friedel_fraction_max 0.872
_reflns_number_gt 3555
_reflns_number_total 3793
_reflns_threshold_expression 'I > 2\s(I)'
_cod_data_source_file d6sc02228f2.cif
_cod_data_source_block 802_1
_cod_database_code 1577232
_shelx_shelxl_version_number 2018/3
_shelx_space_group_comment
;
The symmetry employed for this shelxl refinement is uniquely defined
by the following loop, which should always be used as a source of
symmetry information in preference to the above space-group names.
They are only intended as comments.
;
_olex2_refinement_description
;
1. Fixed Uiso
 At 1.2 times of:
  All C(H) groups, All C(H,H) groups
2.a Secondary CH2 refined with riding coordinates:
 C11(H11A,H11B), C12(H12A,H12B)
2.b Aromatic/amide H refined with riding coordinates:
 C2(H2), C3(H3), C4(H4), C5(H5), C7(H7), C9(H9), C15(H15), C16(H16), C17(H17),
 C18(H18), C19(H19), C20(H20), C21(H21), C24(H24), C25(H25), C26(H26)
;
_olex2_submission_special_instructions 'No special instructions were received'
_oxdiff_exptl_absorpt_empirical_details
;
Empirical correction (ABSPACK) includes:
- Absorption correction using spherical harmonics
- Frame scaling
;
_oxdiff_exptl_absorpt_empirical_full_max 1.632
_oxdiff_exptl_absorpt_empirical_full_min 0.477

loop_
_space_group_symop_operation_xyz
'x, y, z'
'-x+1/2, -y, z+1/2'
'x+1/2, -y+1/2, -z'
'-x, y+1/2, -z+1/2'

loop_
_atom_site_label
_atom_site_type_symbol
_atom_site_fract_x
_atom_site_fract_y
_atom_site_fract_z
_atom_site_U_iso_or_equiv
_atom_site_adp_type
_atom_site_occupancy
_atom_site_site_symmetry_order
_atom_site_calc_flag
_atom_site_refinement_flags_posn
_atom_site_refinement_flags_adp
_atom_site_refinement_flags_occupancy
_atom_site_disorder_assembly
_atom_site_disorder_group
F1 F 0.9461(3) 0.54389(7) 0.30022(4) 0.0291(3) Uani 1 1 d . . . . .
O1 O 0.5341(3) 0.16655(8) 0.23860(5) 0.0271(3) Uani 1 1 d . . . . .
N1 N 0.7612(3) 0.28425(10) 0.26662(6) 0.0207(3) Uani 1 1 d . . . . .
N2 N 0.8453(3) 0.23630(10) 0.30955(6) 0.0213(3) Uani 1 1 d . . . . .
N3 N 0.5130(3) 0.28651(10) 0.37007(6) 0.0223(3) Uani 1 1 d . . . . .
C1 C 0.4483(4) 0.29951(12) 0.19535(7) 0.0229(4) Uani 1 1 d . . . . .
C2 C 0.2521(4) 0.26502(14) 0.16223(7) 0.0278(4) Uani 1 1 d . . . . .
H2 H 0.209259 0.205757 0.164159 0.033 Uiso 1 1 calc R U . . .
C3 C 0.1220(4) 0.31732(15) 0.12696(8) 0.0314(5) Uani 1 1 d . . . . .
H3 H -0.010534 0.294046 0.104482 0.038 Uiso 1 1 calc R U . . .
C4 C 0.1842(4) 0.40426(15) 0.12413(8) 0.0295(5) Uani 1 1 d . . . . .
H4 H 0.094217 0.439845 0.099537 0.035 Uiso 1 1 calc R U . . .
C5 C 0.3756(4) 0.43929(14) 0.15678(7) 0.0264(4) Uani 1 1 d . . . . .
H5 H 0.416056 0.498691 0.154541 0.032 Uiso 1 1 calc R U . . .
C6 C 0.5106(4) 0.38719(12) 0.19334(6) 0.0227(4) Uani 1 1 d . . . . .
C7 C 0.7100(4) 0.42131(12) 0.22790(7) 0.0224(4) Uani 1 1 d . . . . .
H7 H 0.755875 0.480269 0.225369 0.027 Uiso 1 1 calc R U . . .
C8 C 0.8339(4) 0.37173(11) 0.26390(7) 0.0197(4) Uani 1 1 d . . . . .
C9 C 1.0495(4) 0.39827(12) 0.29893(7) 0.0208(4) Uani 1 1 d . . . . .
H9 H 1.161737 0.354070 0.311916 0.025 Uiso 1 1 calc R U . . .
C10 C 1.1051(4) 0.47753(11) 0.31450(7) 0.0210(4) Uani 1 1 d . . . . .
C11 C 1.3248(4) 0.50512(12) 0.34962(7) 0.0218(4) Uani 1 1 d . . . . .
H11A H 1.418692 0.554430 0.333594 0.026 Uiso 1 1 calc R U . . .
H11B H 1.453717 0.457630 0.353668 0.026 Uiso 1 1 calc R U . . .
C12 C 1.2168(4) 0.53104(15) 0.40415(8) 0.0316(5) Uani 1 1 d . . . . .
H12A H 1.087713 0.578408 0.399742 0.038 Uiso 1 1 calc R U . . .
H12B H 1.120981 0.481670 0.419668 0.038 Uiso 1 1 calc R U . . .
C13 C 1.4322(4) 0.55928(13) 0.44172(7) 0.0250(4) Uani 1 1 d . . . . .
C14 C 0.5783(4) 0.24309(12) 0.23347(7) 0.0225(4) Uani 1 1 d . . . . .
C15 C 1.5035(4) 0.64520(13) 0.44574(7) 0.0267(4) Uani 1 1 d . . . . .
H15 H 1.416828 0.686630 0.424352 0.032 Uiso 1 1 calc R U . . .
C16 C 1.6999(4) 0.67107(13) 0.48068(8) 0.0265(4) Uani 1 1 d . . . . .
H16 H 1.748124 0.729899 0.482549 0.032 Uiso 1 1 calc R U . . .
C17 C 1.8254(4) 0.61242(14) 0.51263(7) 0.0272(4) Uani 1 1 d . . . . .
H17 H 1.956348 0.630700 0.537124 0.033 Uiso 1 1 calc R U . . .
C18 C 1.7586(5) 0.52619(14) 0.50869(7) 0.0297(5) Uani 1 1 d . . . . .
H18 H 1.844830 0.485007 0.530332 0.036 Uiso 1 1 calc R U . . .
C19 C 1.5656(5) 0.50047(13) 0.47303(8) 0.0286(4) Uani 1 1 d . . . . .
H19 H 1.523841 0.441256 0.470000 0.034 Uiso 1 1 calc R U . . .
C20 C 1.0241(4) 0.16888(12) 0.30771(8) 0.0247(4) Uani 1 1 d . . . . .
H20 H 1.134477 0.154895 0.278591 0.030 Uiso 1 1 calc R U . . .
C21 C 1.0165(4) 0.12597(12) 0.35420(8) 0.0264(4) Uani 1 1 d . . . . .
H21 H 1.124154 0.078417 0.363780 0.032 Uiso 1 1 calc R U . . .
C22 C 0.8162(4) 0.16553(12) 0.38622(7) 0.0235(4) Uani 1 1 d . . . . .
C23 C 0.7073(4) 0.23370(11) 0.35661(7) 0.0204(4) Uani 1 1 d . . . . .
C24 C 0.4118(4) 0.27063(13) 0.41805(7) 0.0263(4) Uani 1 1 d . . . . .
H24 H 0.269924 0.305864 0.429952 0.032 Uiso 1 1 calc R U . . .
C25 C 0.5009(5) 0.20595(13) 0.45152(7) 0.0284(4) Uani 1 1 d . . . . .
H25 H 0.421367 0.198643 0.485156 0.034 Uiso 1 1 calc R U . . .
C26 C 0.7055(4) 0.15226(13) 0.43584(8) 0.0282(4) Uani 1 1 d . . . . .
H26 H 0.768220 0.107807 0.458212 0.034 Uiso 1 1 calc R U . . .

loop_
_atom_site_aniso_label
_atom_site_aniso_U_11
_atom_site_aniso_U_22
_atom_site_aniso_U_33
_atom_site_aniso_U_23
_atom_site_aniso_U_13
_atom_site_aniso_U_12
F1 0.0265(6) 0.0225(5) 0.0382(6) -0.0016(5) -0.0087(5) 0.0036(5)
O1 0.0238(7) 0.0237(6) 0.0338(7) -0.0048(5) 0.0012(6) -0.0021(6)
N1 0.0211(8) 0.0214(7) 0.0195(7) 0.0005(6) -0.0007(6) -0.0009(6)
N2 0.0212(8) 0.0206(7) 0.0221(7) 0.0016(6) 0.0003(7) 0.0006(6)
N3 0.0224(9) 0.0214(7) 0.0231(7) -0.0026(6) -0.0005(7) 0.0001(7)
C1 0.0180(10) 0.0309(9) 0.0199(8) -0.0053(7) 0.0030(7) 0.0000(8)
C2 0.0230(10) 0.0330(10) 0.0275(9) -0.0083(8) 0.0025(8) -0.0015(9)
C3 0.0224(11) 0.0473(13) 0.0244(9) -0.0089(9) -0.0033(8) -0.0012(10)
C4 0.0229(11) 0.0438(12) 0.0219(9) 0.0005(8) -0.0007(8) 0.0037(10)
C5 0.0229(10) 0.0319(10) 0.0243(9) 0.0018(8) 0.0005(8) 0.0007(8)
C6 0.0189(10) 0.0306(9) 0.0187(8) -0.0015(7) 0.0037(8) 0.0014(8)
C7 0.0209(10) 0.0237(9) 0.0225(9) 0.0015(7) 0.0012(7) -0.0028(8)
C8 0.0186(9) 0.0205(8) 0.0200(8) -0.0018(7) 0.0044(7) -0.0006(7)
C9 0.0183(10) 0.0236(9) 0.0205(8) 0.0014(7) 0.0002(7) 0.0009(8)
C10 0.0183(10) 0.0233(9) 0.0213(8) 0.0023(7) 0.0016(7) 0.0018(7)
C11 0.0180(9) 0.0230(8) 0.0245(8) -0.0006(7) 0.0012(7) -0.0002(8)
C12 0.0216(11) 0.0430(12) 0.0302(10) -0.0119(9) 0.0036(8) -0.0049(9)
C13 0.0189(10) 0.0336(10) 0.0225(9) -0.0073(7) 0.0059(7) -0.0017(9)
C14 0.0171(9) 0.0264(9) 0.0239(8) -0.0050(7) 0.0042(8) -0.0010(8)
C15 0.0248(11) 0.0289(9) 0.0264(9) -0.0014(7) -0.0018(8) 0.0045(9)
C16 0.0248(10) 0.0255(9) 0.0291(9) -0.0053(8) 0.0011(8) -0.0015(9)
C17 0.0202(10) 0.0410(11) 0.0203(8) -0.0041(8) 0.0005(7) 0.0015(9)
C18 0.0296(12) 0.0372(11) 0.0224(9) 0.0052(8) 0.0046(8) 0.0047(9)
C19 0.0313(11) 0.0256(9) 0.0290(9) -0.0007(8) 0.0093(9) -0.0039(9)
C20 0.0186(10) 0.0219(8) 0.0336(9) -0.0041(8) 0.0017(8) 0.0008(8)
C21 0.0222(10) 0.0203(9) 0.0367(10) 0.0023(7) -0.0024(9) 0.0025(8)
C22 0.0205(10) 0.0214(8) 0.0285(9) 0.0008(7) -0.0044(8) -0.0016(8)
C23 0.0188(9) 0.0202(8) 0.0220(8) -0.0018(7) -0.0027(7) -0.0023(7)
C24 0.0268(11) 0.0267(9) 0.0255(9) -0.0046(7) 0.0017(8) 0.0007(8)
C25 0.0310(12) 0.0326(10) 0.0215(8) 0.0004(7) -0.0005(8) -0.0040(9)
C26 0.0292(11) 0.0292(10) 0.0263(9) 0.0053(8) -0.0055(8) -0.0012(9)

loop_
_atom_type_symbol
_atom_type_description
_atom_type_scat_dispersion_real
_atom_type_scat_dispersion_imag
_atom_type_scat_source
C C 0.0181 0.0091 'International Tables Vol C Tables 4.2.6.8 and 6.1.1.4'
H H 0.0000 0.0000 'International Tables Vol C Tables 4.2.6.8 and 6.1.1.4'
F F 0.0727 0.0534 'International Tables Vol C Tables 4.2.6.8 and 6.1.1.4'
N N 0.0311 0.0180 'International Tables Vol C Tables 4.2.6.8 and 6.1.1.4'
O O 0.0492 0.0322 'International Tables Vol C Tables 4.2.6.8 and 6.1.1.4'

loop_
_geom_angle_atom_site_label_1
_geom_angle_atom_site_label_2
_geom_angle_atom_site_label_3
_geom_angle
_geom_angle_site_symmetry_1
_geom_angle_site_symmetry_3
_geom_angle_publ_flag
N2 N1 C8 118.62(15) . . ?
N2 N1 C14 115.15(15) . . ?
C14 N1 C8 125.58(16) . . ?
C20 N2 N1 125.52(15) . . ?
C23 N2 N1 122.75(15) . . ?
C23 N2 C20 109.47(15) . . ?
C23 N3 C24 113.57(16) . . ?
C2 C1 C14 118.72(18) . . ?
C6 C1 C2 120.56(18) . . ?
C6 C1 C14 120.66(17) . . ?
C1 C2 H2 120.1 . . ?
C3 C2 C1 119.8(2) . . ?
C3 C2 H2 120.1 . . ?
C2 C3 H3 119.9 . . ?
C2 C3 C4 120.21(19) . . ?
C4 C3 H3 119.9 . . ?
C3 C4 H4 119.7 . . ?
C5 C4 C3 120.64(19) . . ?
C5 C4 H4 119.7 . . ?
C4 C5 H5 119.9 . . ?
C4 C5 C6 120.22(19) . . ?
C6 C5 H5 119.9 . . ?
C1 C6 C5 118.56(18) . . ?
C1 C6 C7 119.67(17) . . ?
C5 C6 C7 121.77(18) . . ?
C6 C7 H7 119.2 . . ?
C8 C7 C6 121.66(17) . . ?
C8 C7 H7 119.2 . . ?
N1 C8 C9 115.79(16) . . ?
C7 C8 N1 117.77(17) . . ?
C7 C8 C9 126.34(17) . . ?
C8 C9 H9 116.5 . . ?
C10 C9 C8 126.93(18) . . ?
C10 C9 H9 116.5 . . ?
F1 C10 C11 112.26(15) . . ?
C9 C10 F1 120.38(17) . . ?
C9 C10 C11 127.29(17) . . ?
C10 C11 H11A 109.5 . . ?
C10 C11 H11B 109.5 . . ?
C10 C11 C12 110.68(16) . . ?
H11A C11 H11B 108.1 . . ?
C12 C11 H11A 109.5 . . ?
C12 C11 H11B 109.5 . . ?
C11 C12 H12A 109.0 . . ?
C11 C12 H12B 109.0 . . ?
H12A C12 H12B 107.8 . . ?
C13 C12 C11 113.00(17) . . ?
C13 C12 H12A 109.0 . . ?
C13 C12 H12B 109.0 . . ?
C15 C13 C12 120.84(19) . . ?
C19 C13 C12 121.1(2) . . ?
C19 C13 C15 118.03(19) . . ?
O1 C14 N1 120.20(18) . . ?
O1 C14 C1 125.23(18) . . ?
N1 C14 C1 114.55(16) . . ?
C13 C15 H15 119.6 . . ?
C16 C15 C13 120.71(19) . . ?
C16 C15 H15 119.6 . . ?
C15 C16 H16 119.6 . . ?
C17 C16 C15 120.70(19) . . ?
C17 C16 H16 119.6 . . ?
C16 C17 H17 120.3 . . ?
C16 C17 C18 119.31(19) . . ?
C18 C17 H17 120.3 . . ?
C17 C18 H18 120.1 . . ?
C19 C18 C17 119.74(19) . . ?
C19 C18 H18 120.1 . . ?
C13 C19 C18 121.47(19) . . ?
C13 C19 H19 119.3 . . ?
C18 C19 H19 119.3 . . ?
N2 C20 H20 125.5 . . ?
C21 C20 N2 109.06(17) . . ?
C21 C20 H20 125.5 . . ?
C20 C21 H21 126.2 . . ?
C20 C21 C22 107.51(17) . . ?
C22 C21 H21 126.2 . . ?
C23 C22 C21 107.14(16) . . ?
C26 C22 C21 136.88(19) . . ?
C26 C22 C23 115.96(18) . . ?
N2 C23 C22 106.67(16) . . ?
N3 C23 N2 125.19(16) . . ?
N3 C23 C22 128.14(17) . . ?
N3 C24 H24 117.8 . . ?
N3 C24 C25 124.35(19) . . ?
C25 C24 H24 117.8 . . ?
C24 C25 H25 119.9 . . ?
C26 C25 C24 120.11(18) . . ?
C26 C25 H25 119.9 . . ?
C22 C26 H26 121.1 . . ?
C25 C26 C22 117.87(18) . . ?
C25 C26 H26 121.1 . . ?

loop_
_geom_bond_atom_site_label_1
_geom_bond_atom_site_label_2
_geom_bond_distance
_geom_bond_site_symmetry_2
_geom_bond_publ_flag
F1 C10 1.357(2) . ?
O1 C14 1.221(2) . ?
N1 N2 1.388(2) . ?
N1 C8 1.414(2) . ?
N1 C14 1.402(2) . ?
N2 C20 1.385(3) . ?
N2 C23 1.383(2) . ?
N3 C23 1.323(2) . ?
N3 C24 1.343(2) . ?
C1 C2 1.404(3) . ?
C1 C6 1.403(3) . ?
C1 C14 1.463(3) . ?
C2 H2 0.9500 . ?
C2 C3 1.377(3) . ?
C3 H3 0.9500 . ?
C3 C4 1.393(3) . ?
C4 H4 0.9500 . ?
C4 C5 1.383(3) . ?
C5 H5 0.9500 . ?
C5 C6 1.408(3) . ?
C6 C7 1.435(3) . ?
C7 H7 0.9500 . ?
C7 C8 1.350(3) . ?
C8 C9 1.463(3) . ?
C9 H9 0.9500 . ?
C9 C10 1.327(3) . ?
C10 C11 1.484(3) . ?
C11 H11A 0.9900 . ?
C11 H11B 0.9900 . ?
C11 C12 1.541(3) . ?
C12 H12A 0.9900 . ?
C12 H12B 0.9900 . ?
C12 C13 1.510(3) . ?
C13 C15 1.390(3) . ?
C13 C19 1.387(3) . ?
C15 H15 0.9500 . ?
C15 C16 1.388(3) . ?
C16 H16 0.9500 . ?
C16 C17 1.376(3) . ?
C17 H17 0.9500 . ?
C17 C18 1.389(3) . ?
C18 H18 0.9500 . ?
C18 C19 1.387(3) . ?
C19 H19 0.9500 . ?
C20 H20 0.9500 . ?
C20 C21 1.357(3) . ?
C21 H21 0.9500 . ?
C21 C22 1.434(3) . ?
C22 C23 1.413(3) . ?
C22 C26 1.393(3) . ?
C24 H24 0.9500 . ?
C24 C25 1.393(3) . ?
C25 H25 0.9500 . ?
C25 C26 1.385(3) . ?
C26 H26 0.9500 . ?

loop_
_geom_torsion_atom_site_label_1
_geom_torsion_atom_site_label_2
_geom_torsion_atom_site_label_3
_geom_torsion_atom_site_label_4
_geom_torsion
_geom_torsion_site_symmetry_1
_geom_torsion_site_symmetry_2
_geom_torsion_site_symmetry_3
_geom_torsion_site_symmetry_4
_geom_torsion_publ_flag
F1 C10 C11 C12 69.6(2) . . . . ?
N1 N2 C20 C21 -167.15(17) . . . . ?
N1 N2 C23 N3 -13.0(3) . . . . ?
N1 N2 C23 C22 167.47(16) . . . . ?
N1 C8 C9 C10 -160.09(18) . . . . ?
N2 N1 C8 C7 -167.43(16) . . . . ?
N2 N1 C8 C9 15.9(2) . . . . ?
N2 N1 C14 O1 -10.9(3) . . . . ?
N2 N1 C14 C1 167.46(15) . . . . ?
N2 C20 C21 C22 2.5(2) . . . . ?
N3 C24 C25 C26 -0.6(3) . . . . ?
C1 C2 C3 C4 -0.1(3) . . . . ?
C1 C6 C7 C8 -2.4(3) . . . . ?
C2 C1 C6 C5 -1.1(3) . . . . ?
C2 C1 C6 C7 179.39(17) . . . . ?
C2 C1 C14 O1 1.4(3) . . . . ?
C2 C1 C14 N1 -176.81(16) . . . . ?
C2 C3 C4 C5 -0.4(3) . . . . ?
C3 C4 C5 C6 0.1(3) . . . . ?
C4 C5 C6 C1 0.6(3) . . . . ?
C4 C5 C6 C7 -179.89(18) . . . . ?
C5 C6 C7 C8 178.14(18) . . . . ?
C6 C1 C2 C3 0.9(3) . . . . ?
C6 C1 C14 O1 178.86(18) . . . . ?
C6 C1 C14 N1 0.6(3) . . . . ?
C6 C7 C8 N1 0.1(3) . . . . ?
C6 C7 C8 C9 176.28(17) . . . . ?
C7 C8 C9 C10 23.6(3) . . . . ?
C8 N1 N2 C20 -113.4(2) . . . . ?
C8 N1 N2 C23 85.5(2) . . . . ?
C8 N1 C14 O1 178.48(17) . . . . ?
C8 N1 C14 C1 -3.2(3) . . . . ?
C8 C9 C10 F1 3.7(3) . . . . ?
C8 C9 C10 C11 -179.40(18) . . . . ?
C9 C10 C11 C12 -107.5(2) . . . . ?
C10 C11 C12 C13 179.67(17) . . . . ?
C11 C12 C13 C15 92.0(2) . . . . ?
C11 C12 C13 C19 -87.7(2) . . . . ?
C12 C13 C15 C16 179.38(18) . . . . ?
C12 C13 C19 C18 -178.19(18) . . . . ?
C13 C15 C16 C17 -1.0(3) . . . . ?
C14 N1 N2 C20 75.2(2) . . . . ?
C14 N1 N2 C23 -85.9(2) . . . . ?
C14 N1 C8 C7 2.9(3) . . . . ?
C14 N1 C8 C9 -173.71(17) . . . . ?
C14 C1 C2 C3 178.32(18) . . . . ?
C14 C1 C6 C5 -178.52(17) . . . . ?
C14 C1 C6 C7 2.0(3) . . . . ?
C15 C13 C19 C18 2.1(3) . . . . ?
C15 C16 C17 C18 1.7(3) . . . . ?
C16 C17 C18 C19 -0.5(3) . . . . ?
C17 C18 C19 C13 -1.4(3) . . . . ?
C19 C13 C15 C16 -0.9(3) . . . . ?
C20 N2 C23 N3 -176.80(17) . . . . ?
C20 N2 C23 C22 3.7(2) . . . . ?
C20 C21 C22 C23 -0.2(2) . . . . ?
C20 C21 C22 C26 177.8(2) . . . . ?
C21 C22 C23 N2 -2.1(2) . . . . ?
C21 C22 C23 N3 178.39(18) . . . . ?
C21 C22 C26 C25 -177.6(2) . . . . ?
C23 N2 C20 C21 -3.9(2) . . . . ?
C23 N3 C24 C25 0.8(3) . . . . ?
C23 C22 C26 C25 0.2(3) . . . . ?
C24 N3 C23 N2 -179.80(18) . . . . ?
C24 N3 C23 C22 -0.4(3) . . . . ?
C24 C25 C26 C22 0.1(3) . . . . ?
C26 C22 C23 N2 179.41(17) . . . . ?
C26 C22 C23 N3 -0.1(3) . . . . ?
